data_4335157
loop_
_publ_author_name
'Maria V. Ivanova'
'Tobias K\"ochner'
'H\'el\`ene P. A. Mercier'
'Gary J. Schrobilgen'

_publ_section_title
;
 Synthesis and Lewis Acid Properties of (ReO3F)\\infty and the X-ray
 Crystal Structures of (HF)2ReO3F.HF and
 [N(CH3)4]2-[{ReO3(\m-F)}3(\m3-O)].CH3CN
;
_journal_name_full 'Inorganic Chemistry'
_journal_page_first 6806
_journal_page_last 6819
_journal_paper_doi 10.1021/ic302221y
_journal_volume 52
_journal_year 2013
_chemical_formula_moiety 'C4 H12 N, O4 Re'
_chemical_formula_sum 'C4 H12 N O4 Re'
_chemical_formula_weight 324.35
_chemical_name_systematic
; 
 ? 
;
_space_group_IT_number 11
_symmetry_cell_setting monoclinic
_symmetry_space_group_name_Hall '-P 2yb'
_symmetry_space_group_name_H-M 'P 1 21/m 1'
_atom_sites_solution_primary direct
_atom_sites_solution_secondary difmap
_audit_creation_method SHELXL-97
_cell_angle_alpha 90.00
_cell_angle_beta 115.7730(10)
_cell_angle_gamma 90.00
_cell_formula_units_Z 4
_cell_length_a 5.7206(2)
_cell_length_b 12.4740(3)
_cell_length_c 13.1586(4)
_cell_measurement_temperature 296(2)
_cell_measurement_theta_max 78
_cell_measurement_theta_min 0
_cell_volume 845.58(4)
_computing_cell_refinement 'Bruker SMART'
_computing_data_collection 'Bruker SMART'
_computing_data_reduction 'Bruker SMART'
_computing_molecular_graphics 'SHELXTL V6.10 2001  Bruker-AXS'
_computing_publication_material 'SHELXTL V6.10 2001  Bruker-AXS'
_computing_structure_refinement 'SHELXTL V6.10 2001  Bruker-AXS'
_computing_structure_solution 'SHELXTL V6.10 2001  Bruker-AXS'
_diffrn_ambient_temperature 296(2)
_diffrn_measured_fraction_theta_full 0.973
_diffrn_measured_fraction_theta_max 0.973
_diffrn_measurement_device_type 'CCD area detector'
_diffrn_measurement_method 'phi and omega scans'
_diffrn_radiation_monochromator graphite
_diffrn_radiation_source 'fine-focus sealed tube'
_diffrn_radiation_type MoK\a
_diffrn_radiation_wavelength 0.71073
_diffrn_reflns_av_R_equivalents 0.0000
_diffrn_reflns_av_sigmaI/netI 0.0473
_diffrn_reflns_limit_h_max 9
_diffrn_reflns_limit_h_min -10
_diffrn_reflns_limit_k_max 22
_diffrn_reflns_limit_k_min 0
_diffrn_reflns_limit_l_max 23
_diffrn_reflns_limit_l_min 0
_diffrn_reflns_number 4944
_diffrn_reflns_theta_full 39.01
_diffrn_reflns_theta_max 39.01
_diffrn_reflns_theta_min 1.72
_exptl_absorpt_coefficient_mu 14.335
_exptl_absorpt_correction_T_max 1
_exptl_absorpt_correction_T_min 0.469
_exptl_absorpt_correction_type multi-scan
_exptl_absorpt_process_details 'SADABS V2.10'
_exptl_crystal_colour colorless
_exptl_crystal_density_diffrn 2.548
_exptl_crystal_description block
_exptl_crystal_F_000 600
_exptl_crystal_size_max 0.31
_exptl_crystal_size_mid 0.30
_exptl_crystal_size_min 0.15
_refine_diff_density_max 2.884
_refine_diff_density_min -4.242
_refine_diff_density_rms 0.329
_refine_ls_extinction_coef 0.0092(6)
_refine_ls_extinction_expression Fc^*^=kFc[1+0.001xFc^2^\l^3^/sin(2\q)]^-1/4^
_refine_ls_extinction_method SHELXL
_refine_ls_goodness_of_fit_ref 0.909
_refine_ls_matrix_type full
_refine_ls_number_parameters 102
_refine_ls_number_reflns 4944
_refine_ls_number_restraints 0
_refine_ls_restrained_S_all 0.909
_refine_ls_R_factor_all 0.0460
_refine_ls_R_factor_gt 0.0343
_refine_ls_shift/su_max 0.008
_refine_ls_shift/su_mean 0.001
_refine_ls_structure_factor_coef Fsqd
_refine_ls_weighting_details 'calc w=1/[\s^2^(Fo^2^)+(0.0635P)^2^+4.5547P] where P=(Fo^2^+2Fc^2^)/3'
_refine_ls_weighting_scheme calc
_refine_ls_wR_factor_gt 0.0947
_refine_ls_wR_factor_ref 0.1032
_reflns_number_gt 4090
_reflns_number_total 4944
_reflns_threshold_expression >2sigma(I)
_cod_data_source_file ic302221y_si_002_2.cif
_cod_data_source_block N(CH3)4ReO4
_cod_original_cell_volume 845.57(4)
_cod_database_code 4335157

loop_
_symmetry_equiv_pos_as_xyz
'x, y, z'
'-x, y+1/2, -z'
'-x, -y, -z'
'x, -y-1/2, z'

loop_
_atom_site_label
_atom_site_type_symbol
_atom_site_fract_x
_atom_site_fract_y
_atom_site_fract_z
_atom_site_U_iso_or_equiv
_atom_site_adp_type
_atom_site_occupancy
_atom_site_symmetry_multiplicity
_atom_site_calc_flag
_atom_site_refinement_flags
Re1 Re 0.96339(4) 0.7500 0.016695(18) 0.01032(6) Uani 1 2 d S
Re2 Re 0.42994(4) 0.2500 0.483201(18) 0.01024(6) Uani 1 2 d S
N1 N 0.7739(7) 0.5003(3) 0.2502(3) 0.0106(5) Uani 1 1 d .
C1 C 0.6842(10) 0.4210(4) 0.3109(4) 0.0168(8) Uani 1 1 d .
H1A H 0.6428 0.4578 0.3651 0.025 Uiso 1 1 calc R
H1B H 0.8195 0.3698 0.3491 0.025 Uiso 1 1 calc R
H1C H 0.5327 0.3845 0.2576 0.025 Uiso 1 1 calc R
C2 C 0.5631(9) 0.5796(4) 0.1894(4) 0.0166(7) Uani 1 1 d .
H2A H 0.5202 0.6169 0.2429 0.025 Uiso 1 1 calc R
H2B H 0.4123 0.5427 0.1361 0.025 Uiso 1 1 calc R
H2C H 0.6213 0.6300 0.1503 0.025 Uiso 1 1 calc R
C3 C 0.8396(10) 0.4427(4) 0.1660(4) 0.0181(8) Uani 1 1 d .
H3A H 0.9748 0.3915 0.2044 0.027 Uiso 1 1 calc R
H3B H 0.8977 0.4935 0.1271 0.027 Uiso 1 1 calc R
H3C H 0.6884 0.4062 0.1125 0.027 Uiso 1 1 calc R
C4 C 1.0070(10) 0.5578(5) 0.3335(4) 0.0194(8) Uani 1 1 d .
H4A H 0.9632 0.5943 0.3872 0.029 Uiso 1 1 calc R
H4B H 1.0646 0.6090 0.2949 0.029 Uiso 1 1 calc R
H4C H 1.1432 0.5071 0.3723 0.029 Uiso 1 1 calc R
O1 O 1.2497(10) 0.7500 0.0021(4) 0.0150(8) Uani 1 2 d S
O6 O 0.7440(10) 0.2500 0.4949(5) 0.0175(9) Uani 1 2 d S
O4 O 0.2131(12) 0.2500 0.3415(4) 0.0231(11) Uani 1 2 d S
O5 O 0.3824(9) 0.3634(4) 0.5465(4) 0.0264(9) Uani 1 1 d .
O2 O 0.7888(9) 0.6357(4) -0.0456(4) 0.0262(8) Uani 1 1 d .
O3 O 1.0329(12) 0.7500 0.1581(4) 0.0230(11) Uani 1 2 d S

loop_
_atom_site_aniso_label
_atom_site_aniso_U_11
_atom_site_aniso_U_22
_atom_site_aniso_U_33
_atom_site_aniso_U_23
_atom_site_aniso_U_13
_atom_site_aniso_U_12
Re1 0.01252(11) 0.01023(10) 0.00835(10) 0.000 0.00466(8) 0.000
Re2 0.01230(11) 0.01018(10) 0.00815(10) 0.000 0.00436(7) 0.000
N1 0.0137(15) 0.0105(13) 0.0082(11) 0.0006(10) 0.0054(11) 0.0010(12)
C1 0.020(2) 0.0169(18) 0.0169(18) 0.0020(15) 0.0112(16) -0.0014(15)
C2 0.0147(18) 0.0142(17) 0.0180(18) 0.0044(14) 0.0045(15) 0.0020(14)
C3 0.021(2) 0.022(2) 0.0140(17) -0.0023(15) 0.0103(16) 0.0026(17)
C4 0.0145(18) 0.027(2) 0.0121(16) -0.0020(16) 0.0015(14) -0.0048(17)
O1 0.016(2) 0.017(2) 0.016(2) 0.000 0.0109(17) 0.000
O6 0.013(2) 0.015(2) 0.023(2) 0.000 0.0057(18) 0.000
O4 0.021(3) 0.030(3) 0.0062(17) 0.000 -0.0048(17) 0.000
O5 0.026(2) 0.0235(19) 0.033(2) -0.0126(16) 0.0162(18) -0.0022(16)
O2 0.0236(19) 0.0236(19) 0.033(2) -0.0120(16) 0.0138(17) -0.0105(16)
O3 0.030(3) 0.032(3) 0.0094(18) 0.000 0.010(2) 0.000

loop_
_atom_type_symbol
_atom_type_description
_atom_type_scat_dispersion_real
_atom_type_scat_dispersion_imag
_atom_type_scat_source
C C 0.0033 0.0016 'International Tables Vol C Tables 4.2.6.8 and 6.1.1.4'
H H 0.0000 0.0000 'International Tables Vol C Tables 4.2.6.8 and 6.1.1.4'
N N 0.0061 0.0033 'International Tables Vol C Tables 4.2.6.8 and 6.1.1.4'
O O 0.0106 0.0060 'International Tables Vol C Tables 4.2.6.8 and 6.1.1.4'
Re Re -1.0185 7.2310 'International Tables Vol C Tables 4.2.6.8 and 6.1.1.4'

loop_
_geom_angle_atom_site_label_1
_geom_angle_atom_site_label_2
_geom_angle_atom_site_label_3
_geom_angle
_geom_angle_site_symmetry_1
_geom_angle_site_symmetry_3
O3 Re1 O1 109.5(3) . .
O3 Re1 O2 109.03(19) . .
O1 Re1 O2 109.06(16) . .
O3 Re1 O2 109.03(19) . 4_575
O1 Re1 O2 109.06(16) . 4_575
O2 Re1 O2 111.1(3) . 4_575
O5 Re2 O5 110.4(3) 4_565 .
O5 Re2 O4 109.3(2) 4_565 .
O5 Re2 O4 109.3(2) . .
O5 Re2 O6 109.41(17) 4_565 .
O5 Re2 O6 109.41(17) . .
O4 Re2 O6 108.9(3) . .
C1 N1 C4 109.3(4) . .
C1 N1 C3 109.4(4) . .
C4 N1 C3 110.1(3) . .
C1 N1 C2 109.8(3) . .
C4 N1 C2 109.3(4) . .
C3 N1 C2 109.0(4) . .

loop_
_geom_bond_atom_site_label_1
_geom_bond_atom_site_label_2
_geom_bond_distance
_geom_bond_site_symmetry_2
Re1 O3 1.725(5) .
Re1 O1 1.730(5) .
Re1 O2 1.730(4) .
Re1 O2 1.730(4) 4_575
Re2 O5 1.722(4) 4_565
Re2 O5 1.722(4) .
Re2 O4 1.733(5) .
Re2 O6 1.735(5) .
N1 C1 1.496(6) .
N1 C4 1.492(6) .
N1 C3 1.499(5) .
N1 C2 1.495(6) .
